data_7109917
loop_
_publ_author_name
'Nitin T. Patil'
'Ashok Konala'
'Sudha Sravanti'
'Ashita Singh'
'Ramesh Ummanni'
'Balasubramanian Sridhar'

_publ_section_title
;
 Electrophile induced branching cascade: a powerful approach to access
 various molecular scaffolds and their exploration as novel
 anti-mycobacterial agents
;
_journal_name_full Chem.Commun.
_journal_page_first 10109
_journal_paper_doi 10.1039/c3cc45289a
_journal_volume 49
_journal_year 2013
_chemical_formula_moiety '2(C29 H22 I N3 O), C4 H8 O2 '
_chemical_formula_sum 'C31 H26 I N3 O2'
_chemical_formula_weight 599.45
_chemical_name_systematic
;
13-iodo-8-methyl-phenyl-5-(phenylamino)-4bH-isoquinolino[2,1-a]quinazolin-6(5H)
-one ethyl acetate solvate
;
_space_group_IT_number 2
_symmetry_cell_setting triclinic
_symmetry_space_group_name_Hall '-P 1'
_symmetry_space_group_name_H-M 'P -1'
_atom_sites_solution_hydrogens geom
_atom_sites_solution_primary direct
_atom_sites_solution_secondary difmap
_audit_creation_method SHELXL-97
_cell_angle_alpha 78.968(6)
_cell_angle_beta 71.429(6)
_cell_angle_gamma 88.226(6)
_cell_formula_units_Z 4
_cell_length_a 13.303(4)
_cell_length_b 14.085(5)
_cell_length_c 15.615(5)
_cell_measurement_reflns_used 3621
_cell_measurement_temperature 294(2)
_cell_measurement_theta_max 19.14
_cell_measurement_theta_min 2.15
_cell_volume 2720.8(15)
_computing_cell_refinement 'SAINT (Bruker, 2001)'
_computing_data_collection 'SMART (Bruker, 2001)'
_computing_data_reduction SAINT
_computing_molecular_graphics 'SHELXTL/PC (Sheldrick, 1990)'
_computing_publication_material SHELXL97
_computing_structure_refinement 'SHELXL-97 (Sheldrick, 2008)'
_computing_structure_solution 'SHELXS-97 (Sheldrick, 2008)'
_diffrn_ambient_temperature 294(2)
_diffrn_measured_fraction_theta_full 0.998
_diffrn_measured_fraction_theta_max 0.998
_diffrn_measurement_device 'Bruker SMART APEX CCD area-detector'
_diffrn_measurement_device_type 'CCD Area Detector'
_diffrn_measurement_method '\w scan'
_diffrn_radiation_monochromator graphite
_diffrn_radiation_source 'fine-focus sealed tube'
_diffrn_radiation_type MoK\a
_diffrn_radiation_wavelength 0.71073
_diffrn_reflns_av_R_equivalents 0.0603
_diffrn_reflns_av_sigmaI/netI 0.0811
_diffrn_reflns_limit_h_max 15
_diffrn_reflns_limit_h_min -15
_diffrn_reflns_limit_k_max 16
_diffrn_reflns_limit_k_min -16
_diffrn_reflns_limit_l_max 18
_diffrn_reflns_limit_l_min -18
_diffrn_reflns_number 26527
_diffrn_reflns_theta_full 25.00
_diffrn_reflns_theta_max 25.00
_diffrn_reflns_theta_min 1.62
_diffrn_standards_number 0
_exptl_absorpt_coefficient_mu 1.209
_exptl_absorpt_correction_T_max 0.92
_exptl_absorpt_correction_T_min 0.84
_exptl_absorpt_correction_type multi-scan
_exptl_absorpt_process_details '(SADABS; Bruker, 2001)'
_exptl_crystal_colour colorless
_exptl_crystal_density_diffrn 1.463
_exptl_crystal_density_method 'not measured'
_exptl_crystal_description block
_exptl_crystal_F_000 1208
_exptl_crystal_size_max 0.12
_exptl_crystal_size_mid 0.10
_exptl_crystal_size_min 0.05
_refine_diff_density_max 0.808
_refine_diff_density_min -0.409
_refine_diff_density_rms 0.073
_refine_ls_extinction_method none
_refine_ls_goodness_of_fit_ref 0.980
_refine_ls_hydrogen_treatment mixed
_refine_ls_matrix_type full
_refine_ls_number_parameters 677
_refine_ls_number_reflns 9566
_refine_ls_number_restraints 49
_refine_ls_restrained_S_all 1.036
_refine_ls_R_factor_all 0.1125
_refine_ls_R_factor_gt 0.0546
_refine_ls_shift/su_max 0.005
_refine_ls_shift/su_mean 0.000
_refine_ls_structure_factor_coef Fsqd
_refine_ls_weighting_details 'calc w=1/[\s^2^(Fo^2^)+(0.0703P)^2^+0.0000P] where P=(Fo^2^+2Fc^2^)/3'
_refine_ls_weighting_scheme calc
_refine_ls_wR_factor_gt 0.1243
_refine_ls_wR_factor_ref 0.1499
_reflns_number_gt 5296
_reflns_number_total 9566
_reflns_threshold_expression I>2\s(I)
_cod_data_source_file c3cc45289a.txt
_cod_data_source_block ao54m
_cod_database_code 7109917

loop_
_symmetry_equiv_pos_as_xyz
'x, y, z'
'-x, -y, -z'

loop_
_atom_site_label
_atom_site_type_symbol
_atom_site_fract_x
_atom_site_fract_y
_atom_site_fract_z
_atom_site_U_iso_or_equiv
_atom_site_adp_type
_atom_site_occupancy
_atom_site_symmetry_multiplicity
_atom_site_calc_flag
_atom_site_refinement_flags
C1A C 0.7695(4) 0.0379(4) 0.4769(4) 0.0435(14) Uani 1 1 d .
H1A H 0.7811 -0.0172 0.4452 0.052 Uiso 1 1 calc R
C2A C 0.8046(4) 0.1270(4) 0.4047(4) 0.0440(14) Uani 1 1 d .
C3A C 0.7845(5) 0.1333(5) 0.3218(4) 0.0567(16) Uani 1 1 d .
H3A H 0.7528 0.0809 0.3109 0.068 Uiso 1 1 calc R
C4A C 0.8107(5) 0.2154(5) 0.2564(5) 0.0659(18) Uani 1 1 d .
H4A H 0.7975 0.2189 0.2009 0.079 Uiso 1 1 calc R
C5A C 0.8571(5) 0.2935(5) 0.2728(5) 0.0690(19) Uani 1 1 d .
H5A H 0.8746 0.3499 0.2283 0.083 Uiso 1 1 calc R
C6A C 0.8777(5) 0.2882(5) 0.3559(4) 0.0586(17) Uani 1 1 d .
H6A H 0.9095 0.3410 0.3661 0.070 Uiso 1 1 calc R
C7A C 0.8510(4) 0.2049(4) 0.4231(4) 0.0464(14) Uani 1 1 d .
C8A C 0.8724(4) 0.1909(4) 0.5103(4) 0.0488(15) Uani 1 1 d .
C9A C 0.8632(4) 0.1033(4) 0.5665(4) 0.0431(14) Uani 1 1 d .
C10A C 0.8026(4) -0.0677(4) 0.6024(4) 0.0441(14) Uani 1 1 d .
C11A C 0.8768(5) -0.1228(4) 0.6350(4) 0.0535(16) Uani 1 1 d .
H11A H 0.9475 -0.1018 0.6147 0.064 Uiso 1 1 calc R
C12A C 0.8450(6) -0.2073(5) 0.6965(4) 0.0604(17) Uani 1 1 d .
H12A H 0.8949 -0.2435 0.7177 0.072 Uiso 1 1 calc R
C13A C 0.7402(5) -0.2408(4) 0.7282(4) 0.0559(16) Uani 1 1 d .
C14A C 0.6692(5) -0.1877(4) 0.6937(4) 0.0526(15) Uani 1 1 d .
H14A H 0.5989 -0.2101 0.7132 0.063 Uiso 1 1 calc R
C15A C 0.6988(4) -0.1006(4) 0.6300(4) 0.0424(13) Uani 1 1 d .
C16A C 0.6154(5) -0.0429(4) 0.6020(4) 0.0461(14) Uani 1 1 d .
C17A C 0.5772(4) 0.1874(5) 0.5114(5) 0.0557(16) Uani 1 1 d .
C18A C 0.5406(5) 0.2541(5) 0.4527(6) 0.083(2) Uani 1 1 d .
H18A H 0.5205 0.2352 0.4064 0.099 Uiso 1 1 calc R
C19A C 0.5340(7) 0.3501(7) 0.4632(9) 0.113(3) Uani 1 1 d .
H19A H 0.5100 0.3958 0.4233 0.136 Uiso 1 1 calc R
C20A C 0.5622(7) 0.3780(7) 0.5313(9) 0.114(4) Uani 1 1 d .
H20A H 0.5564 0.4422 0.5383 0.137 Uiso 1 1 calc R
C21A C 0.5989(6) 0.3122(6) 0.5891(6) 0.085(2) Uani 1 1 d .
H21A H 0.6189 0.3313 0.6353 0.103 Uiso 1 1 calc R
C22A C 0.6062(5) 0.2161(5) 0.5790(5) 0.0664(19) Uani 1 1 d .
H22A H 0.6312 0.1709 0.6186 0.080 Uiso 1 1 calc R
C23A C 0.8895(4) 0.0864(4) 0.6533(4) 0.0435(14) Uani 1 1 d .
C24A C 0.9946(5) 0.0818(4) 0.6498(4) 0.0583(17) Uani 1 1 d .
H24A H 1.0482 0.0944 0.5934 0.070 Uiso 1 1 calc R
C25A C 1.0199(6) 0.0584(5) 0.7300(5) 0.0682(19) Uani 1 1 d .
H25A H 1.0907 0.0541 0.7273 0.082 Uiso 1 1 calc R
C26A C 0.9423(7) 0.0417(5) 0.8129(5) 0.079(2) Uani 1 1 d .
H26A H 0.9601 0.0258 0.8668 0.094 Uiso 1 1 calc R
C27A C 0.8386(7) 0.0480(5) 0.8171(4) 0.076(2) Uani 1 1 d .
H27A H 0.7859 0.0375 0.8741 0.091 Uiso 1 1 calc R
C28A C 0.8111(5) 0.0698(5) 0.7381(4) 0.0609(17) Uani 1 1 d .
H28A H 0.7400 0.0734 0.7416 0.073 Uiso 1 1 calc R
C29A C 0.7077(6) -0.3339(5) 0.7969(5) 0.084(2) Uani 1 1 d .
H29A H 0.6324 -0.3358 0.8268 0.126 Uiso 1 1 calc R
H29B H 0.7434 -0.3378 0.8420 0.126 Uiso 1 1 calc R
H29C H 0.7265 -0.3876 0.7658 0.126 Uiso 1 1 calc R
N1A N 0.6537(3) 0.0344(3) 0.5327(3) 0.0466(12) Uani 1 1 d .
N2A N 0.8313(3) 0.0225(3) 0.5398(3) 0.0420(11) Uani 1 1 d .
N3A N 0.5826(4) 0.0914(4) 0.4999(4) 0.0566(14) Uani 1 1 d .
H1N H 0.574(4) 0.077(4) 0.452(4) 0.047(19) Uiso 1 1 d .
O1A O 0.5205(3) -0.0616(3) 0.6408(3) 0.0646(12) Uani 1 1 d .
I1A I 0.92372(5) 0.31048(3) 0.54941(4) 0.0857(2) Uani 1 1 d .
C1B C 0.3581(5) 0.2353(4) 0.7775(4) 0.0544(16) Uani 1 1 d .
H1B H 0.4237 0.2662 0.7324 0.065 Uiso 1 1 calc R
C2B C 0.3775(5) 0.2042(4) 0.8682(5) 0.0585(17) Uani 1 1 d .
C3B C 0.4757(6) 0.1698(5) 0.8695(6) 0.076(2) Uani 1 1 d .
H3B H 0.5301 0.1699 0.8145 0.091 Uiso 1 1 calc R
C4B C 0.4929(7) 0.1352(6) 0.9523(7) 0.088(2) Uani 1 1 d .
H4B H 0.5586 0.1113 0.9531 0.105 Uiso 1 1 calc R
C5B C 0.4143(7) 0.1362(6) 1.0324(6) 0.091(2) Uani 1 1 d .
H5B H 0.4257 0.1120 1.0882 0.109 Uiso 1 1 calc R
C6B C 0.3175(6) 0.1728(5) 1.0313(5) 0.072(2) Uani 1 1 d .
H6B H 0.2649 0.1747 1.0870 0.087 Uiso 1 1 calc R
C7B C 0.2961(5) 0.2072(4) 0.9497(4) 0.0572(16) Uani 1 1 d .
C8B C 0.1981(5) 0.2496(4) 0.9426(4) 0.0549(16) Uani 1 1 d .
C9B C 0.1869(5) 0.2946(4) 0.8627(4) 0.0504(15) Uani 1 1 d .
C10B C 0.2625(4) 0.3368(4) 0.6930(4) 0.0511(15) Uani 1 1 d .
C11B C 0.2384(5) 0.4308(4) 0.6624(4) 0.0587(17) Uani 1 1 d .
H11B H 0.2309 0.4765 0.6997 0.070 Uiso 1 1 calc R
C12B C 0.2257(5) 0.4570(5) 0.5780(5) 0.0673(19) Uani 1 1 d .
H12B H 0.2082 0.5203 0.5593 0.081 Uiso 1 1 calc R
C13B C 0.2379(5) 0.3926(5) 0.5193(5) 0.0650(18) Uani 1 1 d .
C14B C 0.2615(5) 0.2996(5) 0.5490(4) 0.0591(17) Uani 1 1 d .
H14B H 0.2688 0.2548 0.5109 0.071 Uiso 1 1 calc R
C15B C 0.2751(5) 0.2699(4) 0.6354(4) 0.0506(15) Uani 1 1 d .
C16B C 0.3032(4) 0.1682(5) 0.6642(4) 0.0519(15) Uani 1 1 d .
C17B C 0.3174(5) -0.0098(5) 0.8314(4) 0.0558(16) Uani 1 1 d .
C18B C 0.3667(6) -0.0955(5) 0.8513(5) 0.0712(19) Uani 1 1 d .
H18B H 0.4368 -0.1034 0.8174 0.085 Uiso 1 1 calc R
C19B C 0.3122(8) -0.1686(6) 0.9208(6) 0.091(2) Uani 1 1 d .
H19B H 0.3461 -0.2253 0.9351 0.109 Uiso 1 1 calc R
C20B C 0.2079(9) -0.1585(7) 0.9691(5) 0.096(3) Uani 1 1 d .
H20B H 0.1703 -0.2084 1.0154 0.115 Uiso 1 1 calc R
C21B C 0.1595(7) -0.0733(7) 0.9484(5) 0.086(2) Uani 1 1 d .
H21B H 0.0885 -0.0665 0.9806 0.103 Uiso 1 1 calc R
C22B C 0.2135(5) 0.0014(5) 0.8815(4) 0.0618(17) Uani 1 1 d .
H22B H 0.1804 0.0593 0.8699 0.074 Uiso 1 1 calc R
C23B C 0.0865(5) 0.3399(4) 0.8530(4) 0.0536(16) Uani 1 1 d .
C24B C 0.0554(6) 0.4273(5) 0.8808(5) 0.073(2) Uani 1 1 d .
H24B H 0.0950 0.4575 0.9081 0.088 Uiso 1 1 calc R
C25B C -0.0343(8) 0.4682(6) 0.8672(7) 0.103(3) Uani 1 1 d .
H25B H -0.0553 0.5269 0.8853 0.123 Uiso 1 1 calc R
C26B C -0.0930(8) 0.4254(9) 0.8283(7) 0.113(3) Uani 1 1 d .
H26B H -0.1537 0.4546 0.8198 0.136 Uiso 1 1 calc R
C27B C -0.0641(7) 0.3399(8) 0.8013(6) 0.092(3) Uani 1 1 d .
H27B H -0.1048 0.3104 0.7745 0.111 Uiso 1 1 calc R
C28B C 0.0260(5) 0.2970(5) 0.8138(5) 0.0666(18) Uani 1 1 d .
H28B H 0.0459 0.2384 0.7953 0.080 Uiso 1 1 calc R
C29B C 0.2258(7) 0.4246(5) 0.4255(5) 0.090(2) Uani 1 1 d .
H29D H 0.2940 0.4444 0.3811 0.136 Uiso 1 1 calc R
H29E H 0.1791 0.4780 0.4267 0.136 Uiso 1 1 calc R
H29F H 0.1967 0.3719 0.4091 0.136 Uiso 1 1 calc R
N1B N 0.3290(4) 0.1504(3) 0.7425(3) 0.0501(12) Uani 1 1 d .
N2B N 0.2743(4) 0.3040(3) 0.7812(3) 0.0503(12) Uani 1 1 d .
N3B N 0.3786(4) 0.0643(4) 0.7629(4) 0.0555(14) Uani 1 1 d .
H2N H 0.416(4) 0.050(4) 0.714(4) 0.037(16) Uiso 1 1 d .
O1B O 0.3019(3) 0.1056(3) 0.6207(3) 0.0655(12) Uani 1 1 d .
I1B I 0.06809(4) 0.23803(4) 1.06391(3) 0.0788(2) Uani 1 1 d .
C30 C 0.4068(11) 0.5822(10) 0.2029(12) 0.220(6) Uani 1 1 d DU
H30A H 0.4562 0.5601 0.2352 0.330 Uiso 1 1 calc RD
H30B H 0.3472 0.5374 0.2235 0.330 Uiso 1 1 calc R
H30C H 0.3828 0.6448 0.2149 0.330 Uiso 1 1 calc R
C31 C 0.4609(16) 0.5892(16) 0.1002(13) 0.304(11) Uani 1 1 d DU
C32 C 0.5695(13) 0.4781(12) 0.2041(11) 0.300(10) Uani 1 1 d DU
H32A H 0.5212 0.4260 0.2443 0.360 Uiso 1 1 calc R
H32B H 0.5859 0.5217 0.2393 0.360 Uiso 1 1 calc RD
C33 C 0.6669(15) 0.4433(16) 0.1374(15) 0.325(11) Uani 1 1 d DU
H33A H 0.6466 0.3916 0.1135 0.488 Uiso 1 1 calc R
H33B H 0.7169 0.4205 0.1688 0.488 Uiso 1 1 calc R
H33C H 0.6988 0.4959 0.0875 0.488 Uiso 1 1 calc R
O2 O 0.3879(15) 0.615(2) 0.0727(16) 0.465(13) Uani 1 1 d DU
O3 O 0.5353(8) 0.5272(7) 0.1275(7) 0.184(3) Uani 1 1 d DU

loop_
_atom_site_aniso_label
_atom_site_aniso_U_11
_atom_site_aniso_U_22
_atom_site_aniso_U_33
_atom_site_aniso_U_23
_atom_site_aniso_U_13
_atom_site_aniso_U_12
C1A 0.047(3) 0.045(4) 0.044(3) -0.014(3) -0.021(3) 0.009(3)
C2A 0.042(3) 0.047(4) 0.045(3) -0.013(3) -0.016(3) 0.012(3)
C3A 0.069(4) 0.056(4) 0.051(4) -0.013(3) -0.025(3) 0.008(3)
C4A 0.081(5) 0.069(5) 0.048(4) -0.010(4) -0.021(4) 0.011(4)
C5A 0.068(5) 0.071(5) 0.053(4) -0.001(4) -0.007(4) 0.012(4)
C6A 0.054(4) 0.060(4) 0.061(4) -0.009(4) -0.019(3) -0.002(3)
C7A 0.044(3) 0.042(4) 0.049(4) -0.006(3) -0.011(3) 0.003(3)
C8A 0.046(4) 0.052(4) 0.053(4) -0.020(3) -0.017(3) -0.001(3)
C9A 0.038(3) 0.047(4) 0.048(4) -0.016(3) -0.016(3) 0.009(3)
C10A 0.052(4) 0.046(4) 0.040(3) -0.013(3) -0.021(3) 0.010(3)
C11A 0.054(4) 0.063(4) 0.052(4) -0.022(3) -0.023(3) 0.016(3)
C12A 0.075(5) 0.053(4) 0.059(4) -0.008(3) -0.033(4) 0.025(4)
C13A 0.068(5) 0.048(4) 0.056(4) -0.017(3) -0.023(3) 0.015(3)
C14A 0.055(4) 0.050(4) 0.053(4) -0.009(3) -0.019(3) 0.003(3)
C15A 0.050(4) 0.034(3) 0.048(3) -0.013(3) -0.019(3) 0.006(3)
C16A 0.044(4) 0.046(4) 0.052(4) -0.016(3) -0.018(3) 0.008(3)
C17A 0.037(4) 0.053(4) 0.072(5) -0.006(4) -0.013(3) 0.004(3)
C18A 0.065(5) 0.058(5) 0.123(7) 0.003(5) -0.038(5) 0.005(4)
C19A 0.096(7) 0.059(6) 0.176(11) 0.008(6) -0.049(7) 0.014(5)
C20A 0.084(7) 0.053(6) 0.183(12) -0.023(7) -0.011(7) 0.004(5)
C21A 0.062(5) 0.070(6) 0.105(7) -0.033(5) 0.010(4) 0.001(4)
C22A 0.054(4) 0.055(5) 0.076(5) -0.019(4) 0.003(4) 0.009(3)
C23A 0.050(4) 0.048(4) 0.040(3) -0.015(3) -0.020(3) 0.006(3)
C24A 0.062(4) 0.069(5) 0.052(4) -0.023(3) -0.024(3) 0.013(3)
C25A 0.068(5) 0.085(5) 0.070(5) -0.033(4) -0.039(4) 0.019(4)
C26A 0.104(7) 0.085(6) 0.069(5) -0.023(4) -0.056(5) 0.018(5)
C27A 0.097(6) 0.090(6) 0.034(4) -0.011(4) -0.011(4) -0.011(4)
C28A 0.054(4) 0.075(5) 0.052(4) -0.016(3) -0.013(3) -0.002(3)
C29A 0.114(6) 0.058(5) 0.076(5) 0.007(4) -0.038(5) 0.007(4)
N1A 0.041(3) 0.049(3) 0.055(3) -0.013(3) -0.023(2) 0.010(2)
N2A 0.045(3) 0.045(3) 0.044(3) -0.013(2) -0.022(2) 0.007(2)
N3A 0.057(3) 0.047(3) 0.075(4) -0.011(3) -0.034(3) 0.011(3)
O1A 0.049(3) 0.060(3) 0.080(3) -0.008(2) -0.017(2) 0.005(2)
I1A 0.1223(5) 0.0597(3) 0.0941(4) -0.0172(3) -0.0582(3) -0.0106(3)
C1B 0.050(4) 0.053(4) 0.056(4) -0.016(3) -0.009(3) -0.004(3)
C2B 0.063(4) 0.051(4) 0.072(5) -0.021(3) -0.030(4) -0.001(3)
C3B 0.067(5) 0.083(5) 0.085(6) -0.027(4) -0.029(4) 0.005(4)
C4B 0.086(6) 0.096(6) 0.103(7) -0.032(5) -0.054(6) 0.016(5)
C5B 0.102(7) 0.101(7) 0.084(6) -0.008(5) -0.054(6) 0.000(5)
C6B 0.084(5) 0.079(5) 0.057(5) -0.010(4) -0.028(4) -0.001(4)
C7B 0.068(4) 0.054(4) 0.055(4) -0.020(3) -0.023(4) -0.002(3)
C8B 0.062(4) 0.053(4) 0.053(4) -0.022(3) -0.015(3) 0.000(3)
C9B 0.054(4) 0.047(4) 0.051(4) -0.023(3) -0.010(3) -0.003(3)
C10B 0.053(4) 0.046(4) 0.047(4) -0.008(3) -0.008(3) 0.000(3)
C11B 0.076(5) 0.046(4) 0.052(4) -0.014(3) -0.013(3) 0.002(3)
C12B 0.083(5) 0.051(4) 0.061(5) -0.003(4) -0.018(4) 0.003(4)
C13B 0.072(5) 0.060(5) 0.059(4) -0.013(4) -0.013(4) 0.005(4)
C14B 0.064(4) 0.061(5) 0.052(4) -0.021(3) -0.012(3) -0.001(3)
C15B 0.057(4) 0.045(4) 0.049(4) -0.014(3) -0.011(3) -0.004(3)
C16B 0.045(4) 0.055(4) 0.053(4) -0.013(3) -0.010(3) -0.009(3)
C17B 0.065(4) 0.058(4) 0.050(4) -0.014(3) -0.024(3) -0.002(4)
C18B 0.080(5) 0.073(5) 0.067(5) -0.008(4) -0.037(4) 0.017(4)
C19B 0.120(8) 0.078(6) 0.086(6) -0.004(5) -0.056(6) 0.006(6)
C20B 0.132(9) 0.100(8) 0.055(5) 0.006(5) -0.037(6) -0.045(7)
C21B 0.087(6) 0.114(7) 0.053(5) -0.025(5) -0.011(4) -0.017(6)
C22B 0.061(4) 0.068(5) 0.057(4) -0.020(4) -0.015(4) -0.004(4)
C23B 0.059(4) 0.046(4) 0.045(4) -0.006(3) -0.002(3) -0.002(3)
C24B 0.077(5) 0.057(5) 0.079(5) -0.026(4) -0.008(4) 0.011(4)
C25B 0.089(7) 0.073(6) 0.121(8) -0.017(5) -0.001(6) 0.033(5)
C26B 0.084(7) 0.108(9) 0.128(9) 0.013(7) -0.029(6) 0.027(6)
C27B 0.072(6) 0.116(8) 0.084(6) -0.002(5) -0.028(5) -0.006(5)
C28B 0.066(5) 0.065(5) 0.067(5) -0.016(4) -0.016(4) -0.003(4)
C29B 0.139(7) 0.071(5) 0.067(5) -0.008(4) -0.044(5) 0.017(5)
N1B 0.060(3) 0.042(3) 0.054(3) -0.017(2) -0.022(3) 0.008(2)
N2B 0.061(3) 0.045(3) 0.045(3) -0.014(2) -0.014(3) 0.007(3)
N3B 0.059(3) 0.050(4) 0.056(4) -0.016(3) -0.013(3) 0.010(3)
O1B 0.084(3) 0.050(3) 0.076(3) -0.025(2) -0.036(3) 0.002(2)
I1B 0.0787(4) 0.0939(4) 0.0538(3) -0.0106(3) -0.0089(2) -0.0022(3)
C30 0.246(10) 0.161(9) 0.242(11) -0.042(8) -0.051(8) -0.063(8)
C31 0.324(15) 0.276(14) 0.330(15) -0.103(10) -0.098(10) -0.031(10)
C32 0.323(14) 0.328(14) 0.283(13) -0.068(10) -0.134(10) -0.050(10)
C33 0.313(14) 0.351(15) 0.353(15) -0.094(10) -0.145(10) 0.005(10)
O2 0.450(16) 0.465(16) 0.480(16) -0.079(10) -0.154(10) 0.018(10)
O3 0.225(7) 0.168(7) 0.204(7) -0.023(5) -0.137(6) -0.017(6)

loop_
_atom_type_symbol
_atom_type_description
_atom_type_scat_dispersion_real
_atom_type_scat_dispersion_imag
_atom_type_scat_source
C C 0.0033 0.0016 'International Tables Vol C Tables 4.2.6.8 and 6.1.1.4'
H H 0.0000 0.0000 'International Tables Vol C Tables 4.2.6.8 and 6.1.1.4'
N N 0.0061 0.0033 'International Tables Vol C Tables 4.2.6.8 and 6.1.1.4'
O O 0.0106 0.0060 'International Tables Vol C Tables 4.2.6.8 and 6.1.1.4'
I I -0.4742 1.8119 'International Tables Vol C Tables 4.2.6.8 and 6.1.1.4'

loop_
_geom_angle_atom_site_label_1
_geom_angle_atom_site_label_2
_geom_angle_atom_site_label_3
_geom_angle
N2A C1A C2A 112.6(4)
N2A C1A N1A 108.4(4)
C2A C1A N1A 114.2(4)
N2A C1A H1A 107.1
C2A C1A H1A 107.1
N1A C1A H1A 107.1
C3A C2A C7A 120.8(6)
C3A C2A C1A 119.2(5)
C7A C2A C1A 119.8(5)
C4A C3A C2A 120.7(6)
C4A C3A H3A 119.7
C2A C3A H3A 119.7
C3A C4A C5A 119.7(6)
C3A C4A H4A 120.2
C5A C4A H4A 120.2
C4A C5A C6A 120.3(7)
C4A C5A H5A 119.8
C6A C5A H5A 119.8
C7A C6A C5A 120.4(6)
C7A C6A H6A 119.8
C5A C6A H6A 119.8
C6A C7A C2A 118.1(6)
C6A C7A C8A 124.7(6)
C2A C7A C8A 117.2(5)
C9A C8A C7A 122.7(5)
C9A C8A I1A 118.4(4)
C7A C8A I1A 118.9(4)
C8A C9A N2A 118.7(5)
C8A C9A C23A 123.7(5)
N2A C9A C23A 117.5(5)
C15A C10A C11A 120.0(6)
C15A C10A N2A 118.1(5)
C11A C10A N2A 121.9(5)
C12A C11A C10A 119.7(6)
C12A C11A H11A 120.1
C10A C11A H11A 120.1
C11A C12A C13A 121.7(6)
C11A C12A H12A 119.2
C13A C12A H12A 119.2
C14A C13A C12A 118.0(6)
C14A C13A C29A 121.7(6)
C12A C13A C29A 120.3(6)
C13A C14A C15A 122.0(6)
C13A C14A H14A 119.0
C15A C14A H14A 119.0
C10A C15A C14A 118.5(5)
C10A C15A C16A 122.5(5)
C14A C15A C16A 118.8(5)
O1A C16A N1A 123.3(5)
O1A C16A C15A 122.6(6)
N1A C16A C15A 114.0(5)
C22A C17A C18A 119.8(7)
C22A C17A N3A 122.0(6)
C18A C17A N3A 118.2(7)
C17A C18A C19A 119.2(9)
C17A C18A H18A 120.4
C19A C18A H18A 120.4
C20A C19A C18A 120.7(9)
C20A C19A H19A 119.7
C18A C19A H19A 119.7
C21A C20A C19A 120.2(9)
C21A C20A H20A 119.9
C19A C20A H20A 119.9
C20A C21A C22A 119.6(9)
C20A C21A H21A 120.2
C22A C21A H21A 120.2
C17A C22A C21A 120.6(8)
C17A C22A H22A 119.7
C21A C22A H22A 119.7
C24A C23A C28A 119.1(5)
C24A C23A C9A 119.4(5)
C28A C23A C9A 121.4(5)
C25A C24A C23A 119.9(6)
C25A C24A H24A 120.0
C23A C24A H24A 120.0
C26A C25A C24A 120.6(7)
C26A C25A H25A 119.7
C24A C25A H25A 119.7
C25A C26A C27A 119.9(7)
C25A C26A H26A 120.0
C27A C26A H26A 120.0
C26A C27A C28A 120.7(7)
C26A C27A H27A 119.6
C28A C27A H27A 119.6
C27A C28A C23A 119.7(6)
C27A C28A H28A 120.2
C23A C28A H28A 120.2
C13A C29A H29A 109.5
C13A C29A H29B 109.5
H29A C29A H29B 109.5
C13A C29A H29C 109.5
H29A C29A H29C 109.5
H29B C29A H29C 109.5
C16A N1A N3A 118.6(5)
C16A N1A C1A 118.2(4)
N3A N1A C1A 120.7(5)
C9A N2A C10A 121.2(4)
C9A N2A C1A 118.6(4)
C10A N2A C1A 111.2(4)
N1A N3A C17A 117.0(5)
N1A N3A H1N 114(4)
C17A N3A H1N 120(4)
N2B C1B C2B 112.9(5)
N2B C1B N1B 107.4(5)
C2B C1B N1B 112.0(5)
N2B C1B H1B 108.1
C2B C1B H1B 108.1
N1B C1B H1B 108.1
C3B C2B C7B 120.8(7)
C3B C2B C1B 119.2(6)
C7B C2B C1B 119.9(6)
C4B C3B C2B 120.1(7)
C4B C3B H3B 120.0
C2B C3B H3B 120.0
C5B C4B C3B 120.0(8)
C5B C4B H4B 120.0
C3B C4B H4B 120.0
C4B C5B C6B 120.0(8)
C4B C5B H5B 120.0
C6B C5B H5B 120.0
C5B C6B C7B 122.0(7)
C5B C6B H6B 119.0
C7B C6B H6B 119.0
C6B C7B C2B 117.0(6)
C6B C7B C8B 125.4(6)
C2B C7B C8B 117.5(6)
C9B C8B C7B 122.9(6)
C9B C8B I1B 119.3(5)
C7B C8B I1B 117.8(5)
C8B C9B N2B 119.6(6)
C8B C9B C23B 124.2(5)
N2B C9B C23B 116.1(5)
C11B C10B C15B 118.9(6)
C11B C10B N2B 123.4(5)
C15B C10B N2B 117.7(5)
C12B C11B C10B 120.4(6)
C12B C11B H11B 119.8
C10B C11B H11B 119.8
C11B C12B C13B 122.1(6)
C11B C12B H12B 119.0
C13B C12B H12B 119.0
C14B C13B C12B 117.8(6)
C14B C13B C29B 121.5(6)
C12B C13B C29B 120.6(7)
C13B C14B C15B 121.8(6)
C13B C14B H14B 119.1
C15B C14B H14B 119.1
C10B C15B C14B 119.0(6)
C10B C15B C16B 121.1(6)
C14B C15B C16B 119.9(5)
O1B C16B N1B 122.4(6)
O1B C16B C15B 122.3(6)
N1B C16B C15B 115.2(5)
C22B C17B C18B 119.7(7)
C22B C17B N3B 122.6(6)
C18B C17B N3B 117.6(6)
C19B C18B C17B 120.1(7)
C19B C18B H18B 119.9
C17B C18B H18B 119.9
C20B C19B C18B 120.2(8)
C20B C19B H19B 119.9
C18B C19B H19B 119.9
C19B C20B C21B 119.2(8)
C19B C20B H20B 120.4
C21B C20B H20B 120.4
C22B C21B C20B 121.4(8)
C22B C21B H21B 119.3
C20B C21B H21B 119.3
C21B C22B C17B 119.4(7)
C21B C22B H22B 120.3
C17B C22B H22B 120.3
C28B C23B C24B 119.0(7)
C28B C23B C9B 120.2(5)
C24B C23B C9B 120.7(6)
C25B C24B C23B 118.9(8)
C25B C24B H24B 120.6
C23B C24B H24B 120.6
C26B C25B C24B 121.4(8)
C26B C25B H25B 119.3
C24B C25B H25B 119.3
C25B C26B C27B 120.4(9)
C25B C26B H26B 119.8
C27B C26B H26B 119.8
C26B C27B C28B 119.6(9)
C26B C27B H27B 120.2
C28B C27B H27B 120.2
C23B C28B C27B 120.7(7)
C23B C28B H28B 119.7
C27B C28B H28B 119.7
C13B C29B H29D 109.5
C13B C29B H29E 109.5
H29D C29B H29E 109.5
C13B C29B H29F 109.5
H29D C29B H29F 109.5
H29E C29B H29F 109.5
C16B N1B N3B 118.4(5)
C16B N1B C1B 118.5(5)
N3B N1B C1B 115.6(5)
C9B N2B C10B 121.6(5)
C9B N2B C1B 118.4(5)
C10B N2B C1B 111.6(5)
N1B N3B C17B 117.8(5)
N1B N3B H2N 108(4)
C17B N3B H2N 118(4)
C31 C30 H30A 109.5
C31 C30 H30B 109.5
H30A C30 H30B 109.5
C31 C30 H30C 109.5
H30A C30 H30C 109.5
H30B C30 H30C 109.5
O2 C31 O3 160(3)
O2 C31 C30 99.7(19)
O3 C31 C30 84.5(11)
O3 C32 C33 90.4(13)
O3 C32 H32A 113.6
C33 C32 H32A 113.6
O3 C32 H32B 113.6
C33 C32 H32B 113.6
H32A C32 H32B 110.8
C32 C33 H33A 109.5
C32 C33 H33B 109.5
H33A C33 H33B 109.5
C32 C33 H33C 109.5
H33A C33 H33C 109.5
H33B C33 H33C 109.5
C31 O3 C32 146.3(13)

loop_
_geom_bond_atom_site_label_1
_geom_bond_atom_site_label_2
_geom_bond_distance
C1A N2A 1.452(6)
C1A C2A 1.491(7)
C1A N1A 1.506(7)
C1A H1A 0.9800
C2A C3A 1.389(8)
C2A C7A 1.395(7)
C3A C4A 1.359(9)
C3A H3A 0.9300
C4A C5A 1.380(9)
C4A H4A 0.9300
C5A C6A 1.398(9)
C5A H5A 0.9300
C6A C7A 1.387(8)
C6A H6A 0.9300
C7A C8A 1.453(8)
C8A C9A 1.355(8)
C8A I1A 2.099(5)
C9A N2A 1.405(7)
C9A C23A 1.479(7)
C10A C15A 1.374(7)
C10A C11A 1.398(8)
C10A N2A 1.426(7)
C11A C12A 1.361(8)
C11A H11A 0.9300
C12A C13A 1.386(9)
C12A H12A 0.9300
C13A C14A 1.367(8)
C13A C29A 1.503(9)
C14A C15A 1.402(8)
C14A H14A 0.9300
C15A C16A 1.483(8)
C16A O1A 1.226(6)
C16A N1A 1.360(7)
C17A C22A 1.362(9)
C17A C18A 1.373(9)
C17A N3A 1.394(8)
C18A C19A 1.391(11)
C18A H18A 0.9300
C19A C20A 1.360(13)
C19A H19A 0.9300
C20A C21A 1.358(13)
C20A H20A 0.9300
C21A C22A 1.390(9)
C21A H21A 0.9300
C22A H22A 0.9300
C23A C24A 1.382(8)
C23A C28A 1.384(8)
C24A C25A 1.375(9)
C24A H24A 0.9300
C25A C26A 1.359(10)
C25A H25A 0.9300
C26A C27A 1.361(10)
C26A H26A 0.9300
C27A C28A 1.375(9)
C27A H27A 0.9300
C28A H28A 0.9300
C29A H29A 0.9600
C29A H29B 0.9600
C29A H29C 0.9600
N1A N3A 1.380(6)
N3A H1N 0.85(5)
C1B N2B 1.447(7)
C1B C2B 1.501(9)
C1B N1B 1.514(7)
C1B H1B 0.9800
C2B C3B 1.384(9)
C2B C7B 1.392(8)
C3B C4B 1.379(10)
C3B H3B 0.9300
C4B C5B 1.353(10)
C4B H4B 0.9300
C5B C6B 1.376(10)
C5B H5B 0.9300
C6B C7B 1.388(9)
C6B H6B 0.9300
C7B C8B 1.444(9)
C8B C9B 1.338(8)
C8B I1B 2.102(6)
C9B N2B 1.412(7)
C9B C23B 1.501(8)
C10B C11B 1.383(8)
C10B C15B 1.394(8)
C10B N2B 1.423(7)
C11B C12B 1.363(8)
C11B H11B 0.9300
C12B C13B 1.380(9)
C12B H12B 0.9300
C13B C14B 1.364(9)
C13B C29B 1.505(9)
C14B C15B 1.401(8)
C14B H14B 0.9300
C15B C16B 1.490(8)
C16B O1B 1.216(7)
C16B N1B 1.349(7)
C17B C22B 1.376(8)
C17B C18B 1.385(8)
C17B N3B 1.402(8)
C18B C19B 1.372(10)
C18B H18B 0.9300
C19B C20B 1.370(11)
C19B H19B 0.9300
C20B C21B 1.377(11)
C20B H20B 0.9300
C21B C22B 1.364(10)
C21B H21B 0.9300
C22B H22B 0.9300
C23B C28B 1.369(9)
C23B C24B 1.390(8)
C24B C25B 1.369(11)
C24B H24B 0.9300
C25B C26B 1.347(13)
C25B H25B 0.9300
C26B C27B 1.355(12)
C26B H26B 0.9300
C27B C28B 1.377(10)
C27B H27B 0.9300
C28B H28B 0.9300
C29B H29D 0.9600
C29B H29E 0.9600
C29B H29F 0.9600
N1B N3B 1.395(7)
N3B H2N 0.82(5)
C30 C31 1.519(10)
C30 H30A 0.9600
C30 H30B 0.9600
C30 H30C 0.9600
C31 O2 1.203(10)
C31 O3 1.414(10)
C32 O3 1.457(10)
C32 C33 1.517(10)
C32 H32A 0.9700
C32 H32B 0.9700
C33 H33A 0.9600
C33 H33B 0.9600
C33 H33C 0.9600

loop_
_geom_hbond_atom_site_label_D
_geom_hbond_atom_site_label_H
_geom_hbond_atom_site_label_A
_geom_hbond_distance_DH
_geom_hbond_distance_HA
_geom_hbond_distance_DA
_geom_hbond_angle_DHA
_geom_hbond_site_symmetry_A
N3A H1N O1A 0.85(5) 2.24(6) 3.033(8) 154(5) 2_656
N3B H2N O1A 0.82(5) 2.29(5) 3.022(7) 148(5) .

loop_
_geom_torsion_atom_site_label_1
_geom_torsion_atom_site_label_2
_geom_torsion_atom_site_label_3
_geom_torsion_atom_site_label_4
_geom_torsion
N2A C1A C2A C3A 155.5(5)
N1A C1A C2A C3A -80.2(6)
N2A C1A C2A C7A -28.4(7)
N1A C1A C2A C7A 95.8(6)
C7A C2A C3A C4A 0.7(9)
C1A C2A C3A C4A 176.7(5)
C2A C3A C4A C5A -0.5(9)
C3A C4A C5A C6A 0.4(10)
C4A C5A C6A C7A -0.6(9)
C5A C6A C7A C2A 0.7(8)
C5A C6A C7A C8A 177.8(5)
C3A C2A C7A C6A -0.8(8)
C1A C2A C7A C6A -176.8(5)
C3A C2A C7A C8A -178.1(5)
C1A C2A C7A C8A 6.0(7)
C6A C7A C8A C9A -167.5(6)
C2A C7A C8A C9A 9.6(8)
C6A C7A C8A I1A 10.7(7)
C2A C7A C8A I1A -172.2(4)
C7A C8A C9A N2A -0.3(8)
I1A C8A C9A N2A -178.5(3)
C7A C8A C9A C23A 176.9(5)
I1A C8A C9A C23A -1.3(7)
C15A C10A C11A C12A -2.2(8)
N2A C10A C11A C12A 178.4(5)
C10A C11A C12A C13A 0.0(9)
C11A C12A C13A C14A 1.9(9)
C11A C12A C13A C29A -179.3(6)
C12A C13A C14A C15A -1.6(9)
C29A C13A C14A C15A 179.6(6)
C11A C10A C15A C14A 2.5(8)
N2A C10A C15A C14A -178.1(5)
C11A C10A C15A C16A 176.5(5)
N2A C10A C15A C16A -4.1(8)
C13A C14A C15A C10A -0.6(8)
C13A C14A C15A C16A -174.8(5)
C10A C15A C16A O1A -164.3(5)
C14A C15A C16A O1A 9.7(8)
C10A C15A C16A N1A 12.9(8)
C14A C15A C16A N1A -173.1(5)
C22A C17A C18A C19A 0.1(10)
N3A C17A C18A C19A 179.6(7)
C17A C18A C19A C20A -0.7(13)
C18A C19A C20A C21A 1.0(15)
C19A C20A C21A C22A -0.7(13)
C18A C17A C22A C21A 0.2(9)
N3A C17A C22A C21A -179.3(6)
C20A C21A C22A C17A 0.1(10)
C8A C9A C23A C24A -77.0(7)
N2A C9A C23A C24A 100.3(6)
C8A C9A C23A C28A 106.7(7)
N2A C9A C23A C28A -76.1(7)
C28A C23A C24A C25A 1.7(9)
C9A C23A C24A C25A -174.8(6)
C23A C24A C25A C26A -1.3(10)
C24A C25A C26A C27A -0.1(11)
C25A C26A C27A C28A 1.1(11)
C26A C27A C28A C23A -0.6(11)
C24A C23A C28A C27A -0.7(9)
C9A C23A C28A C27A 175.7(6)
O1A C16A N1A N3A -4.4(8)
C15A C16A N1A N3A 178.4(5)
O1A C16A N1A C1A -166.8(5)
C15A C16A N1A C1A 16.0(7)
N2A C1A N1A C16A -51.6(6)
C2A C1A N1A C16A -178.0(5)
N2A C1A N1A N3A 146.4(5)
C2A C1A N1A N3A 19.9(7)
C8A C9A N2A C10A -169.0(5)
C23A C9A N2A C10A 13.6(7)
C8A C9A N2A C1A -24.8(7)
C23A C9A N2A C1A 157.9(5)
C15A C10A N2A C9A 113.6(5)
C11A C10A N2A C9A -67.0(7)
C15A C10A N2A C1A -33.0(6)
C11A C10A N2A C1A 146.4(5)
C2A C1A N2A C9A 38.0(6)
N1A C1A N2A C9A -89.4(5)
C2A C1A N2A C10A -174.5(4)
N1A C1A N2A C10A 58.2(5)
C16A N1A N3A C17A 116.4(6)
C1A N1A N3A C17A -81.6(7)
C22A C17A N3A N1A -24.5(9)
C18A C17A N3A N1A 156.0(6)
N2B C1B C2B C3B -156.1(6)
N1B C1B C2B C3B 82.5(7)
N2B C1B C2B C7B 26.0(8)
N1B C1B C2B C7B -95.4(6)
C7B C2B C3B C4B 1.9(10)
C1B C2B C3B C4B -176.0(6)
C2B C3B C4B C5B -0.9(12)
C3B C4B C5B C6B -0.9(12)
C4B C5B C6B C7B 1.8(12)
C5B C6B C7B C2B -0.8(10)
C5B C6B C7B C8B -177.8(6)
C3B C2B C7B C6B -1.1(9)
C1B C2B C7B C6B 176.8(6)
C3B C2B C7B C8B 176.2(6)
C1B C2B C7B C8B -5.9(8)
C6B C7B C8B C9B 169.8(6)
C2B C7B C8B C9B -7.3(9)
C6B C7B C8B I1B -10.9(8)
C2B C7B C8B I1B 172.0(4)
C7B C8B C9B N2B -1.7(9)
I1B C8B C9B N2B 179.0(4)
C7B C8B C9B C23B -179.6(5)
I1B C8B C9B C23B 1.1(8)
C15B C10B C11B C12B 1.0(9)
N2B C10B C11B C12B -178.4(6)
C10B C11B C12B C13B -1.2(10)
C11B C12B C13B C14B 1.3(10)
C11B C12B C13B C29B -178.5(7)
C12B C13B C14B C15B -1.2(10)
C29B C13B C14B C15B 178.7(6)
C11B C10B C15B C14B -0.9(8)
N2B C10B C15B C14B 178.6(5)
C11B C10B C15B C16B 178.7(5)
N2B C10B C15B C16B -1.8(8)
C13B C14B C15B C10B 1.0(9)
C13B C14B C15B C16B -178.6(6)
C10B C15B C16B O1B 170.7(6)
C14B C15B C16B O1B -9.7(9)
C10B C15B C16B N1B -8.5(8)
C14B C15B C16B N1B 171.1(5)
C22B C17B C18B C19B -0.2(10)
N3B C17B C18B C19B 176.8(6)
C17B C18B C19B C20B 1.9(11)
C18B C19B C20B C21B -1.4(12)
C19B C20B C21B C22B -0.8(12)
C20B C21B C22B C17B 2.4(11)
C18B C17B C22B C21B -1.9(9)
N3B C17B C22B C21B -178.7(6)
C8B C9B C23B C28B -107.4(7)
N2B C9B C23B C28B 74.6(7)
C8B C9B C23B C24B 74.8(8)
N2B C9B C23B C24B -103.2(6)
C28B C23B C24B C25B -0.5(10)
C9B C23B C24B C25B 177.3(7)
C23B C24B C25B C26B 0.4(13)
C24B C25B C26B C27B 0.0(15)
C25B C26B C27B C28B -0.1(14)
C24B C23B C28B C27B 0.4(10)
C9B C23B C28B C27B -177.5(6)
C26B C27B C28B C23B 0.0(12)
O1B C16B N1B N3B 14.8(8)
C15B C16B N1B N3B -165.9(5)
O1B C16B N1B C1B 163.3(5)
C15B C16B N1B C1B -17.5(7)
N2B C1B N1B C16B 51.6(7)
C2B C1B N1B C16B 176.1(5)
N2B C1B N1B N3B -159.1(5)
C2B C1B N1B N3B -34.6(7)
C8B C9B N2B C10B 169.7(5)
C23B C9B N2B C10B -12.2(7)
C8B C9B N2B C1B 24.1(8)
C23B C9B N2B C1B -157.8(5)
C11B C10B N2B C9B 69.4(8)
C15B C10B N2B C9B -110.0(6)
C11B C10B N2B C1B -142.8(6)
C15B C10B N2B C1B 37.7(7)
C2B C1B N2B C9B -34.9(7)
N1B C1B N2B C9B 89.1(6)
C2B C1B N2B C10B 176.2(5)
N1B C1B N2B C10B -59.8(6)
C16B N1B N3B C17B -104.6(6)
C1B N1B N3B C17B 106.0(6)
C22B C17B N3B N1B -3.4(9)
C18B C17B N3B N1B 179.7(5)
O2 C31 O3 C32 -109(7)
C30 C31 O3 C32 -5(3)
C33 C32 O3 C31 -174(3)
